data_2237582
loop_
_publ_author_name
'Andreev, Pavel V.'
'Somov, Nikolay V.'
'Kalistratova, Olga S.'
'Gushchin, Alexey V.'
'Chuprunov, Evgeny V.'

_publ_section_title
;
 Bis[(<i>E</i>)-3-(4-methoxyphenyl)prop-2-enoato]triphenylantimony(V)
 benzene monosolvate
;
_journal_coeditor_code YK2083
_journal_issue 3
_journal_name_full 'Acta Crystallographica Section E'
_journal_page_first m167
_journal_paper_doi 10.1107/S1600536813004674
_journal_volume 69
_journal_year 2013
_chemical_formula_iupac '[Sb (C6 H5)3 (C10 H9 O3)2], C6 H6'
_chemical_formula_moiety 'C38 H33 O6 Sb, C6 H6'
_chemical_formula_sum 'C44 H39 O6 Sb'
_chemical_formula_weight 785.5
_chemical_name_systematic
;
Bis[(<i>E</i>)-3-(4-methoxyphenyl)prop-2-enoato]triphenylantimony(V) benzene
monosolvate
;
_space_group_crystal_system triclinic
_space_group_IT_number 2
_space_group_name_H-M_alt 'P -1'
_symmetry_space_group_name_Hall '-P 1'
_symmetry_space_group_name_H-M 'P -1'
_atom_sites_solution_hydrogens geom
_atom_sites_solution_primary direct
_atom_sites_solution_secondary difmap
_audit_creation_method 'WinGX routine CIF_UPDATE'
_cell_angle_alpha 91.1250(10)
_cell_angle_beta 94.9360(10)
_cell_angle_gamma 95.4960(10)
_cell_formula_units_Z 2
_cell_length_a 11.20470(10)
_cell_length_b 11.23370(10)
_cell_length_c 15.0317(2)
_cell_measurement_reflns_used 20589
_cell_measurement_temperature 293(2)
_cell_measurement_theta_max 32.9879
_cell_measurement_theta_min 3.5758
_cell_volume 1875.62(3)
_computing_cell_refinement '<i>CrysAlis CCD</i> (Agilent, 2011)'
_computing_data_collection '<i>CrysAlis CCD</i> (Agilent, 2011)'
_computing_data_reduction '<i>CrysAlis RED</i> (Agilent, 2011)'
_computing_molecular_graphics '<i>Mercury</i> (Macrae <i>et al.</i>, 2006)'
_computing_publication_material '<i>publCIF</i> (Westrip, 2010)'
_computing_structure_refinement '<i>SHELXL97</i> (Sheldrick, 2008)'
_computing_structure_solution '<i>SHELXS97</i> (Sheldrick, 2008)'
_diffrn_ambient_temperature 293(2)
_diffrn_detector_area_resol_mean 16.0302
_diffrn_measured_fraction_theta_full 0.992
_diffrn_measured_fraction_theta_max 0.992
_diffrn_measurement_device_type
;
Agilent Xcalibur Sapphire3 CCD
;
_diffrn_measurement_method '\w scans'
_diffrn_radiation_monochromator graphite
_diffrn_radiation_type MoK\a
_diffrn_radiation_wavelength 0.71073
_diffrn_reflns_av_R_equivalents 0.022
_diffrn_reflns_limit_h_max 13
_diffrn_reflns_limit_h_min -13
_diffrn_reflns_limit_k_max 14
_diffrn_reflns_limit_k_min -14
_diffrn_reflns_limit_l_max 18
_diffrn_reflns_limit_l_min -18
_diffrn_reflns_number 28524
_diffrn_reflns_theta_full 26.37
_diffrn_reflns_theta_max 26.37
_diffrn_reflns_theta_min 3.58
_exptl_absorpt_coefficient_mu 0.783
_exptl_absorpt_correction_T_max 1.00000
_exptl_absorpt_correction_T_min 0.84061
_exptl_absorpt_correction_type multi-scan
_exptl_absorpt_process_details '(<i>CrysAlis RED</i>; Agilent, 2011)'
_exptl_crystal_colour colourless
_exptl_crystal_density_diffrn 1.391
_exptl_crystal_density_method 'not measured'
_exptl_crystal_description bulk
_exptl_crystal_F_000 804
_exptl_crystal_size_max 0.22
_exptl_crystal_size_mid 0.16
_exptl_crystal_size_min 0.07
_refine_diff_density_max 0.336
_refine_diff_density_min -0.245
_refine_ls_extinction_method none
_refine_ls_goodness_of_fit_ref 1.091
_refine_ls_hydrogen_treatment constr
_refine_ls_matrix_type full
_refine_ls_number_parameters 551
_refine_ls_number_reflns 7595
_refine_ls_number_restraints 78
_refine_ls_restrained_S_all 1.086
_refine_ls_R_factor_all 0.0212
_refine_ls_R_factor_gt 0.0198
_refine_ls_shift/su_max 0.001
_refine_ls_shift/su_mean 0
_refine_ls_structure_factor_coef Fsqd
_refine_ls_weighting_details 'calc w=1/[\s^2^(Fo^2^)+(0.0248P)^2^+0.4754P] where P=(Fo^2^+2Fc^2^)/3'
_refine_ls_weighting_scheme calc
_refine_ls_wR_factor_ref 0.0515
_reflns_number_gt 7254
_reflns_number_total 7595
_reflns_threshold_expression I>2sigma(I)
_cod_data_source_file yk2083.cif
_cod_data_source_block I
_cod_database_code 2237582
_cod_database_fobs_code 2237582

loop_
_space_group_symop_operation_xyz
'x, y, z'
'-x, -y, -z'

loop_
_atom_site_type_symbol
_atom_site_label
_atom_site_fract_x
_atom_site_fract_y
_atom_site_fract_z
_atom_site_U_iso_or_equiv
_atom_site_adp_type
_atom_site_calc_flag
_atom_site_refinement_flags
_atom_site_occupancy
_atom_site_disorder_assembly
_atom_site_disorder_group
Sb Sb 0.218385(8) 0.298563(8) 0.372245(6) 0.03567(4) Uani d . 1 . .
C C1C 0.21079(14) 0.48201(14) 0.39945(9) 0.0382(3) Uani d . 1 . .
C C2C 0.31247(16) 0.56356(15) 0.40952(11) 0.0460(4) Uani d . 1 . .
H H2C 0.3885 0.5381 0.406 0.055 Uiso calc R 1 . .
C C3C 0.2993(2) 0.68249(16) 0.42481(12) 0.0572(5) Uani d . 1 . .
H H3C 0.3667 0.7381 0.4304 0.069 Uiso calc R 1 . .
C C4C 0.1873(2) 0.71945(17) 0.43181(14) 0.0650(5) Uani d . 1 . .
H H4C 0.1795 0.8 0.4426 0.078 Uiso calc R 1 . .
C C5C 0.0867(2) 0.63916(19) 0.42315(15) 0.0643(5) Uani d . 1 . .
H H5C 0.0112 0.665 0.4286 0.077 Uiso calc R 1 . .
C C6C 0.09797(16) 0.51918(17) 0.40616(12) 0.0503(4) Uani d . 1 . .
H H6C 0.0301 0.4642 0.3993 0.06 Uiso calc R 1 . .
C C1D 0.04561(14) 0.20684(15) 0.33960(11) 0.0425(3) Uani d . 1 . .
C C2D -0.02135(17) 0.22894(19) 0.26182(14) 0.0592(5) Uani d . 1 . .
H H2D 0.0074 0.2874 0.2239 0.071 Uiso calc R 1 . .
C C3D -0.13217(19) 0.1638(2) 0.23982(16) 0.0729(6) Uani d . 1 . .
H H3D -0.1776 0.1797 0.1874 0.087 Uiso calc R 1 . .
C C4D -0.17495(18) 0.0770(2) 0.29407(16) 0.0706(6) Uani d . 1 . .
H H4D -0.2484 0.0327 0.2782 0.085 Uiso calc R 1 . .
C C5D -0.1102(2) 0.0556(2) 0.37109(17) 0.0767(7) Uani d . 1 . .
H H5D -0.1398 -0.003 0.4086 0.092 Uiso calc R 1 . .
C C6D 0.00029(19) 0.1203(2) 0.39475(14) 0.0643(5) Uani d . 1 . .
H H6D 0.0439 0.1051 0.4481 0.077 Uiso calc R 1 . .
C C1E 0.34500(14) 0.17259(14) 0.36646(10) 0.0410(3) Uani d . 1 . .
C C2E 0.3032(2) 0.06290(19) 0.32898(17) 0.0712(6) Uani d . 1 . .
H H2E 0.2231 0.0481 0.3064 0.085 Uiso calc R 1 . .
C C3E 0.3800(2) -0.0262(2) 0.3246(2) 0.0848(8) Uani d . 1 . .
H H3E 0.3518 -0.1004 0.2984 0.102 Uiso calc R 1 . .
C C4E 0.4962(2) -0.0051(2) 0.35859(17) 0.0730(6) Uani d . 1 . .
H H4E 0.5474 -0.0653 0.3564 0.088 Uiso calc R 1 . .
C C5E 0.5381(2) 0.1036(2) 0.39573(15) 0.0700(6) Uani d . 1 . .
H H5E 0.6182 0.1174 0.4186 0.084 Uiso calc R 1 . .
C C6E 0.46365(17) 0.19373(19) 0.39993(13) 0.0573(4) Uani d . 1 . .
H H6E 0.4931 0.2682 0.4251 0.069 Uiso calc R 1 . .
C C0A 0.2877(2) 0.5977(2) -0.33971(13) 0.0671(5) Uani d . 1 . .
H H0A1 0.2631 0.6095 -0.4014 0.101 Uiso calc R 1 . .
H H0A2 0.3509 0.5456 -0.3357 0.101 Uiso calc R 1 . .
H H0A3 0.3164 0.6733 -0.311 0.101 Uiso calc R 1 . .
C C1A 0.32163(15) 0.38933(15) 0.21471(10) 0.0445(4) Uani d . 1 . .
O O1A 0.21965(10) 0.33407(11) 0.23530(7) 0.0469(3) Uani d . 1 . .
C C2A 0.32431(16) 0.42905(17) 0.12203(11) 0.0507(4) Uani d . 1 . .
H H2A 0.3973 0.4626 0.1043 0.061 Uiso calc R 1 . .
O O2A 0.40867(11) 0.40838(13) 0.26879(8) 0.0563(3) Uani d . 1 . .
C C3A 0.23030(17) 0.42025(17) 0.06284(11) 0.0504(4) Uani d . 1 . .
H H3A 0.1588 0.3848 0.0819 0.06 Uiso calc R 1 . .
O O3A 0.18849(12) 0.54539(14) -0.29707(8) 0.0616(3) Uani d . 1 . .
C C4A 0.22464(16) 0.45949(16) -0.02952(11) 0.0474(4) Uani d . 1 . .
C C5A 0.32322(16) 0.50851(17) -0.06998(11) 0.0507(4) Uani d . 1 . .
H H5A 0.3972 0.521 -0.0364 0.061 Uiso calc R 1 . .
C C6A 0.31586(16) 0.53964(17) -0.15873(11) 0.0493(4) Uani d . 1 . .
H H6A 0.3839 0.5723 -0.1842 0.059 Uiso calc R 1 . .
C C7A 0.20639(16) 0.52176(16) -0.20900(11) 0.0479(4) Uani d . 1 . .
C C8A 0.10605(18) 0.4750(2) -0.16940(13) 0.0630(5) Uani d . 1 . .
H H8A 0.0317 0.4642 -0.2027 0.076 Uiso calc R 1 . .
C C9A 0.11518(18) 0.4445(2) -0.08156(13) 0.0616(5) Uani d . 1 . .
H H9A 0.0467 0.413 -0.0561 0.074 Uiso calc R 1 . .
C C0B 0.5056(4) 0.1339(3) 1.1230(2) 0.1347(15) Uani d . 1 . .
H H0B1 0.4902 0.1048 1.1809 0.202 Uiso calc R 1 . .
H H0B2 0.5418 0.215 1.1289 0.202 Uiso calc R 1 . .
H H0B3 0.5592 0.0849 1.0963 0.202 Uiso calc R 1 . .
C C1B 0.28748(15) 0.29644(14) 0.56128(10) 0.0416(3) Uani d . 1 . .
O O1B 0.19336(10) 0.25803(10) 0.50719(7) 0.0445(2) Uani d . 1 . .
C C2B 0.27826(16) 0.26299(15) 0.65452(11) 0.0459(4) Uani d . 1 . .
H H2B 0.2045 0.231 0.6719 0.055 Uiso calc R 1 . .
O O2B 0.37549(11) 0.35276(11) 0.53445(8) 0.0503(3) Uani d . 1 . .
C C3B 0.37252(17) 0.27738(15) 0.71443(11) 0.0479(4) Uani d . 1 . .
H H3B 0.4428 0.3156 0.6954 0.057 Uiso calc R 1 . .
O O3B 0.3990(2) 0.1298(2) 1.06980(12) 0.1140(7) Uani d . 1 . .
C C4B 0.37851(18) 0.23995(16) 0.80714(11) 0.0500(4) Uani d . 1 . .
C C5B 0.2787(2) 0.19744(19) 0.84934(13) 0.0620(5) Uani d . 1 . .
H H5B 0.203 0.1926 0.818 0.074 Uiso calc R 1 . .
C C6B 0.2886(3) 0.1623(2) 0.93644(15) 0.0764(6) Uani d . 1 . .
H H6B 0.22 0.1349 0.9635 0.092 Uiso calc R 1 . .
C C7B 0.3999(3) 0.1674(2) 0.98391(14) 0.0741(6) Uani d . 1 . .
C C8B 0.4988(3) 0.2095(2) 0.94436(15) 0.0803(7) Uani d . 1 . .
H H8B 0.5741 0.2139 0.9762 0.096 Uiso calc R 1 . .
C C9B 0.4887(2) 0.2464(2) 0.85619(14) 0.0694(6) Uani d . 1 . .
H H9B 0.5574 0.2759 0.8301 0.083 Uiso calc R 1 . .
C C1F 0.0632(16) 0.9174(17) 0.1729(13) 0.088(3) Uani d PGU 0.556(15) A 1
H H1F 0.0161 0.9705 0.1983 0.106 Uiso calc PR 0.556(15) A 1
C C2F 0.0867(12) 0.8159(13) 0.2132(10) 0.092(3) Uani d PGU 0.556(15) A 1
H H2F 0.0597 0.7997 0.2689 0.111 Uiso calc PR 0.556(15) A 1
C C3F 0.1514(17) 0.7351(12) 0.1718(13) 0.093(6) Uani d PGU 0.556(15) A 1
H H3F 0.1728 0.6673 0.2013 0.112 Uiso calc PR 0.556(15) A 1
C C4F 0.1827(13) 0.7544(12) 0.0904(13) 0.111(5) Uani d PGU 0.556(15) A 1
H H4F 0.2173 0.6963 0.0592 0.134 Uiso calc PR 0.556(15) A 1
C C5F 0.1634(13) 0.8610(14) 0.0527(8) 0.159(6) Uani d PGU 0.556(15) A 1
H H5F 0.1885 0.8781 -0.0034 0.19 Uiso calc PR 0.556(15) A 1
C C6F 0.1086(11) 0.9397(10) 0.0966(8) 0.125(4) Uani d PGU 0.556(15) A 1
H H6F 0.1019 1.0145 0.0724 0.15 Uiso calc PR 0.556(15) A 1
C C1G 0.1532(9) 0.7766(9) 0.0315(8) 0.087(3) Uani d PGDU 0.444(15) A 2
H H1G 0.1787 0.7433 -0.0199 0.105 Uiso calc PR 0.444(15) A 2
C C2G 0.173(2) 0.7231(14) 0.1135(11) 0.095(5) Uani d PGDU 0.444(15) A 2
H H2G 0.2146 0.6553 0.1167 0.114 Uiso calc PR 0.444(15) A 2
C C3G 0.132(2) 0.769(2) 0.1913(13) 0.115(11) Uani d PGDU 0.444(15) A 2
H H3G 0.1408 0.729 0.2448 0.138 Uiso calc PR 0.444(15) A 2
C C4G 0.0777(19) 0.875(2) 0.1863(12) 0.131(13) Uani d PGDU 0.444(15) A 2
H H4G 0.0567 0.9114 0.2382 0.157 Uiso calc PR 0.444(15) A 2
C C5G 0.0546(16) 0.9287(17) 0.1041(12) 0.160(8) Uani d PGDU 0.444(15) A 2
H H5G 0.0125 0.9961 0.1007 0.192 Uiso calc PR 0.444(15) A 2
C C6G 0.0950(15) 0.8804(10) 0.0272(9) 0.135(5) Uani d PGDU 0.444(15) A 2
H H6G 0.0828 0.9177 -0.027 0.162 Uiso calc PR 0.444(15) A 2

loop_
_atom_site_aniso_label
_atom_site_aniso_U_11
_atom_site_aniso_U_22
_atom_site_aniso_U_33
_atom_site_aniso_U_12
_atom_site_aniso_U_13
_atom_site_aniso_U_23
Sb 0.03384(6) 0.03966(6) 0.03304(6) 0.00126(4) 0.00262(4) 0.00237(4)
C1C 0.0428(8) 0.0399(8) 0.0322(7) 0.0039(6) 0.0037(6) 0.0038(6)
C2C 0.0468(9) 0.0481(9) 0.0419(8) -0.0021(7) 0.0039(7) 0.0026(7)
C3C 0.0738(13) 0.0461(9) 0.0485(10) -0.0071(9) 0.0013(9) 0.0022(7)
C4C 0.0948(16) 0.0439(10) 0.0575(11) 0.0122(10) 0.0069(11) 0.0019(8)
C5C 0.0688(13) 0.0622(12) 0.0679(13) 0.0273(10) 0.0147(10) 0.0078(10)
C6C 0.0469(9) 0.0517(10) 0.0537(10) 0.0080(8) 0.0086(7) 0.0064(8)
C1D 0.0367(8) 0.0447(8) 0.0454(8) 0.0006(6) 0.0042(6) -0.0049(7)
C2D 0.0446(9) 0.0682(12) 0.0621(11) -0.0004(9) -0.0050(8) 0.0079(9)
C3D 0.0460(10) 0.0924(16) 0.0756(14) 0.0015(11) -0.0136(10) -0.0053(12)
C4D 0.0431(10) 0.0773(14) 0.0873(16) -0.0135(10) 0.0093(10) -0.0265(12)
C5D 0.0687(14) 0.0785(15) 0.0768(15) -0.0302(12) 0.0138(11) -0.0008(12)
C6D 0.0619(12) 0.0718(13) 0.0539(11) -0.0190(10) 0.0016(9) 0.0058(9)
C1E 0.0426(8) 0.0410(8) 0.0403(8) 0.0059(6) 0.0071(6) 0.0040(6)
C2E 0.0550(11) 0.0527(11) 0.1040(18) 0.0040(9) 0.0002(11) -0.0137(11)
C3E 0.0812(16) 0.0427(11) 0.131(2) 0.0073(11) 0.0140(15) -0.0140(12)
C4E 0.0738(14) 0.0593(12) 0.0937(17) 0.0285(11) 0.0252(12) 0.0165(11)
C5E 0.0559(11) 0.0864(15) 0.0708(13) 0.0286(11) 0.0005(10) -0.0058(11)
C6E 0.0475(10) 0.0652(11) 0.0594(11) 0.0129(9) 0.0006(8) -0.0121(9)
C0A 0.0817(14) 0.0789(14) 0.0427(10) 0.0084(11) 0.0131(9) 0.0151(9)
C1A 0.0488(9) 0.0493(9) 0.0372(8) 0.0080(7) 0.0101(7) 0.0052(7)
O1A 0.0455(6) 0.0604(7) 0.0344(5) 0.0013(5) 0.0050(5) 0.0059(5)
C2A 0.0483(9) 0.0644(11) 0.0406(9) 0.0041(8) 0.0111(7) 0.0102(8)
O2A 0.0480(7) 0.0745(9) 0.0454(7) 0.0004(6) 0.0022(5) 0.0102(6)
C3A 0.0514(10) 0.0583(10) 0.0417(9) 0.0010(8) 0.0100(7) 0.0062(7)
O3A 0.0604(8) 0.0843(10) 0.0394(6) 0.0042(7) -0.0003(6) 0.0168(6)
C4A 0.0511(9) 0.0525(9) 0.0385(8) 0.0031(8) 0.0049(7) 0.0041(7)
C5A 0.0448(9) 0.0660(11) 0.0402(8) 0.0023(8) -0.0001(7) 0.0045(8)
C6A 0.0461(9) 0.0597(10) 0.0420(9) 0.0007(8) 0.0069(7) 0.0067(7)
C7A 0.0531(10) 0.0528(9) 0.0377(8) 0.0064(8) 0.0012(7) 0.0068(7)
C8A 0.0483(10) 0.0873(14) 0.0501(10) -0.0044(10) -0.0049(8) 0.0148(10)
C9A 0.0487(10) 0.0825(14) 0.0519(10) -0.0060(9) 0.0051(8) 0.0168(9)
C0B 0.207(4) 0.120(3) 0.0670(17) 0.010(3) -0.045(2) 0.0233(17)
C1B 0.0479(9) 0.0398(8) 0.0381(8) 0.0090(7) 0.0038(6) -0.0010(6)
O1B 0.0472(6) 0.0516(6) 0.0337(5) 0.0011(5) 0.0019(4) 0.0033(5)
C2B 0.0520(9) 0.0471(9) 0.0387(8) 0.0045(7) 0.0043(7) 0.0005(7)
O2B 0.0480(7) 0.0566(7) 0.0456(6) 0.0011(6) 0.0046(5) 0.0009(5)
C3B 0.0546(10) 0.0488(9) 0.0406(8) 0.0073(8) 0.0038(7) -0.0009(7)
O3B 0.167(2) 0.1158(16) 0.0544(10) 0.0039(15) -0.0111(12) 0.0258(10)
C4B 0.0635(11) 0.0472(9) 0.0388(8) 0.0094(8) -0.0020(7) -0.0037(7)
C5B 0.0700(13) 0.0689(12) 0.0456(10) 0.0034(10) -0.0004(9) 0.0030(9)
C6B 0.0946(17) 0.0814(15) 0.0525(12) -0.0017(13) 0.0122(11) 0.0105(10)
C7B 0.112(2) 0.0635(12) 0.0441(10) 0.0060(13) -0.0051(12) 0.0075(9)
C8B 0.0881(17) 0.0912(17) 0.0564(12) 0.0107(14) -0.0254(12) 0.0035(11)
C9B 0.0675(13) 0.0846(15) 0.0536(11) 0.0051(11) -0.0071(10) 0.0052(10)
C1F 0.068(5) 0.092(5) 0.105(7) 0.009(4) 0.003(4) 0.003(4)
C2F 0.077(5) 0.101(8) 0.097(7) 0.009(5) -0.007(4) 0.010(5)
C3F 0.070(5) 0.070(4) 0.135(18) -0.003(4) -0.009(9) 0.013(8)
C4F 0.087(6) 0.101(8) 0.149(15) 0.013(6) 0.030(9) -0.019(8)
C5F 0.203(13) 0.163(11) 0.138(9) 0.075(10) 0.099(9) 0.053(8)
C6F 0.127(9) 0.112(6) 0.154(9) 0.052(6) 0.055(7) 0.055(7)
C1G 0.088(5) 0.086(5) 0.093(6) 0.019(4) 0.019(5) 0.019(5)
C2G 0.115(11) 0.091(8) 0.075(8) 0.010(6) -0.026(7) 0.012(6)
C3G 0.099(19) 0.15(3) 0.081(6) -0.034(15) -0.003(9) -0.023(12)
C4G 0.097(11) 0.18(4) 0.109(18) 0.01(2) -0.012(11) -0.047(17)
C5G 0.108(11) 0.185(14) 0.195(18) 0.067(10) 0.010(10) -0.058(12)
C6G 0.156(11) 0.111(8) 0.146(11) 0.063(7) -0.003(8) 0.016(7)

loop_
_atom_type_symbol
_atom_type_description
_atom_type_scat_dispersion_real
_atom_type_scat_dispersion_imag
_atom_type_scat_source
C C 0.0033 0.0016 'International Tables Vol C Tables 4.2.6.8 and 6.1.1.4'
H H 0 0 'International Tables Vol C Tables 4.2.6.8 and 6.1.1.4'
O O 0.0106 0.006 'International Tables Vol C Tables 4.2.6.8 and 6.1.1.4'
Sb Sb -0.5866 1.5461 'International Tables Vol C Tables 4.2.6.8 and 6.1.1.4'

loop_
_geom_angle_atom_site_label_1
_geom_angle_atom_site_label_2
_geom_angle_atom_site_label_3
_geom_angle
C1E Sb C1C 140.19(6)
C1E Sb O1A 92.88(5)
C1C Sb O1A 89.43(5)
C1E Sb C1D 107.48(6)
C1C Sb C1D 112.33(6)
O1A Sb C1D 86.57(6)
C1E Sb O1B 91.28(5)
C1C Sb O1B 91.12(5)
O1A Sb O1B 172.81(4)
C1D Sb O1B 86.60(5)
C6C C1C C2C 120.57(16)
C6C C1C Sb 116.60(12)
C2C C1C Sb 122.83(12)
C3C C2C C1C 119.15(17)
C3C C2C H2C 120.4
C1C C2C H2C 120.4
C4C C3C C2C 120.32(18)
C4C C3C H3C 119.8
C2C C3C H3C 119.8
C5C C4C C3C 120.82(18)
C5C C4C H4C 119.6
C3C C4C H4C 119.6
C4C C5C C6C 119.67(19)
C4C C5C H5C 120.2
C6C C5C H5C 120.2
C1C C6C C5C 119.45(18)
C1C C6C H6C 120.3
C5C C6C H6C 120.3
C2D C1D C6D 118.76(16)
C2D C1D Sb 120.91(13)
C6D C1D Sb 120.28(13)
C1D C2D C3D 119.9(2)
C1D C2D H2D 120
C3D C2D H2D 120
C4D C3D C2D 120.8(2)
C4D C3D H3D 119.6
C2D C3D H3D 119.6
C5D C4D C3D 119.67(19)
C5D C4D H4D 120.2
C3D C4D H4D 120.2
C4D C5D C6D 120.5(2)
C4D C5D H5D 119.7
C6D C5D H5D 119.7
C1D C6D C5D 120.4(2)
C1D C6D H6D 119.8
C5D C6D H6D 119.8
C2E C1E C6E 119.65(17)
C2E C1E Sb 116.39(13)
C6E C1E Sb 123.93(13)
C1E C2E C3E 120.1(2)
C1E C2E H2E 120
C3E C2E H2E 120
C4E C3E C2E 119.9(2)
C4E C3E H3E 120.1
C2E C3E H3E 120.1
C3E C4E C5E 120.3(2)
C3E C4E H4E 119.9
C5E C4E H4E 119.9
C4E C5E C6E 120.8(2)
C4E C5E H5E 119.6
C6E C5E H5E 119.6
C5E C6E C1E 119.34(19)
C5E C6E H6E 120.3
C1E C6E H6E 120.3
O3A C0A H0A1 109.5
O3A C0A H0A2 109.5
H0A1 C0A H0A2 109.5
O3A C0A H0A3 109.5
H0A1 C0A H0A3 109.5
H0A2 C0A H0A3 109.5
O2A C1A O1A 122.33(15)
O2A C1A C2A 121.57(16)
O1A C1A C2A 116.09(15)
C1A O1A Sb 113.18(10)
C3A C2A C1A 124.28(16)
C3A C2A H2A 117.9
C1A C2A H2A 117.9
C2A C3A C4A 127.75(17)
C2A C3A H3A 116.1
C4A C3A H3A 116.1
C7A O3A C0A 117.89(15)
C5A C4A C9A 117.04(16)
C5A C4A C3A 123.78(16)
C9A C4A C3A 119.16(16)
C4A C5A C6A 122.33(16)
C4A C5A H5A 118.8
C6A C5A H5A 118.8
C7A C6A C5A 119.24(16)
C7A C6A H6A 120.4
C5A C6A H6A 120.4
O3A C7A C6A 124.72(16)
O3A C7A C8A 115.87(16)
C6A C7A C8A 119.41(16)
C9A C8A C7A 120.50(17)
C9A C8A H8A 119.8
C7A C8A H8A 119.8
C8A C9A C4A 121.47(18)
C8A C9A H9A 119.3
C4A C9A H9A 119.3
O3B C0B H0B1 109.5
O3B C0B H0B2 109.5
H0B1 C0B H0B2 109.5
O3B C0B H0B3 109.5
H0B1 C0B H0B3 109.5
H0B2 C0B H0B3 109.5
O2B C1B O1B 121.75(14)
O2B C1B C2B 124.10(15)
O1B C1B C2B 114.13(14)
C1B O1B Sb 111.99(10)
C3B C2B C1B 121.50(16)
C3B C2B H2B 119.2
C1B C2B H2B 119.2
C2B C3B C4B 127.26(17)
C2B C3B H3B 116.4
C4B C3B H3B 116.4
C7B O3B C0B 119.4(3)
C9B C4B C5B 117.31(18)
C9B C4B C3B 119.17(19)
C5B C4B C3B 123.52(17)
C6B C5B C4B 121.5(2)
C6B C5B H5B 119.2
C4B C5B H5B 119.2
C5B C6B C7B 120.3(2)
C5B C6B H6B 119.9
C7B C6B H6B 119.9
C8B C7B O3B 125.5(2)
C8B C7B C6B 119.3(2)
O3B C7B C6B 115.2(3)
C7B C8B C9B 120.5(2)
C7B C8B H8B 119.8
C9B C8B H8B 119.8
C4B C9B C8B 121.1(2)
C4B C9B H9B 119.5
C8B C9B H9B 119.5
C2F C1F C6F 118(2)
C2F C1F H1F 121
C6F C1F H1F 121
C3F C2F C1F 119.9(17)
C3F C2F H2F 120.1
C1F C2F H2F 120.1
C2F C3F C4F 119.9(14)
C2F C3F H3F 120
C4F C3F H3F 120
C5F C4F C3F 118.9(10)
C5F C4F H4F 120.6
C3F C4F H4F 120.6
C6F C5F C4F 119.3(9)
C6F C5F H5F 120.3
C4F C5F H5F 120.3
C5F C6F C1F 123.2(11)
C5F C6F H6F 118.4
C1F C6F H6F 118.4
C2G C1G C6G 119.3(11)
C2G C1G H1G 120.4
C6G C1G H1G 120.4
C1G C2G C3G 121.7(15)
C1G C2G H2G 119.2
C3G C2G H2G 119.2
C2G C3G C4G 118.2(17)
C2G C3G H3G 120.9
C4G C3G H3G 120.9
C5G C4G C3G 120.7(16)
C5G C4G H4G 119.7
C3G C4G H4G 119.7
C6G C5G C4G 119.8(13)
C6G C5G H5G 120.1
C4G C5G H5G 120.1
C5G C6G C1G 120.2(10)
C5G C6G H6G 119.9
C1G C6G H6G 119.9

loop_
_geom_bond_atom_site_label_1
_geom_bond_atom_site_label_2
_geom_bond_distance
Sb C1E 2.1034(16)
Sb C1C 2.1042(15)
Sb O1A 2.1054(11)
Sb C1D 2.1177(16)
Sb O1B 2.1238(11)
C1C C6C 1.380(2)
C1C C2C 1.388(2)
C2C C3C 1.375(3)
C2C H2C 0.93
C3C C4C 1.371(3)
C3C H3C 0.93
C4C C5C 1.370(3)
C4C H4C 0.93
C5C C6C 1.387(3)
C5C H5C 0.93
C6C H6C 0.93
C1D C2D 1.374(2)
C1D C6D 1.379(3)
C2D C3D 1.390(3)
C2D H2D 0.93
C3D C4D 1.362(3)
C3D H3D 0.93
C4D C5D 1.351(3)
C4D H4D 0.93
C5D C6D 1.389(3)
C5D H5D 0.93
C6D H6D 0.93
C1E C2E 1.368(3)
C1E C6E 1.377(2)
C2E C3E 1.385(3)
C2E H2E 0.93
C3E C4E 1.354(4)
C3E H3E 0.93
C4E C5E 1.357(3)
C4E H4E 0.93
C5E C6E 1.376(3)
C5E H5E 0.93
C6E H6E 0.93
C0A O3A 1.415(2)
C0A H0A1 0.96
C0A H0A2 0.96
C0A H0A3 0.96
C1A O2A 1.214(2)
C1A O1A 1.311(2)
C1A C2A 1.473(2)
C2A C3A 1.314(3)
C2A H2A 0.93
C3A C4A 1.463(2)
C3A H3A 0.93
O3A C7A 1.357(2)
C4A C5A 1.380(2)
C4A C9A 1.391(3)
C5A C6A 1.383(2)
C5A H5A 0.93
C6A C7A 1.380(2)
C6A H6A 0.93
C7A C8A 1.381(3)
C8A C9A 1.369(3)
C8A H8A 0.93
C9A H9A 0.93
C0B O3B 1.376(4)
C0B H0B1 0.96
C0B H0B2 0.96
C0B H0B3 0.96
C1B O2B 1.222(2)
C1B O1B 1.3080(19)
C1B C2B 1.468(2)
C2B C3B 1.323(2)
C2B H2B 0.93
C3B C4B 1.461(2)
C3B H3B 0.93
O3B C7B 1.367(3)
C4B C9B 1.377(3)
C4B C5B 1.383(3)
C5B C6B 1.373(3)
C5B H5B 0.93
C6B C7B 1.378(4)
C6B H6B 0.93
C7B C8B 1.353(4)
C8B C9B 1.395(3)
C8B H8B 0.93
C9B H9B 0.93
C1F C2F 1.34(2)
C1F C6F 1.313(19)
C1F H1F 0.93
C2F C3F 1.39(2)
C2F H2F 0.93
C3F C4F 1.317(15)
C3F H3F 0.93
C4F C5F 1.362(14)
C4F H4F 0.93
C5F C6F 1.322(14)
C5F H5F 0.93
C6F H6F 0.93
C1G C2G 1.393(5)
C1G C6G 1.389(5)
C1G H1G 0.93
C2G C3G 1.397(5)
C2G H2G 0.93
C3G C4G 1.397(5)
C3G H3G 0.93
C4G C5G 1.398(5)
C4G H4G 0.93
C5G C6G 1.395(5)
C5G H5G 0.93
C6G H6G 0.93

loop_
_geom_torsion_atom_site_label_1
_geom_torsion_atom_site_label_2
_geom_torsion_atom_site_label_3
_geom_torsion_atom_site_label_4
_geom_torsion
C1E Sb C1C C6C -171.05(11)
O1A Sb C1C C6C 95.13(13)
C1D Sb C1C C6C 9.07(14)
O1B Sb C1C C6C -77.71(13)
C1E Sb C1C C2C 9.60(17)
O1A Sb C1C C2C -84.22(13)
C1D Sb C1C C2C -170.28(12)
O1B Sb C1C C2C 102.95(13)
C6C C1C C2C C3C -1.1(2)
Sb C1C C2C C3C 178.24(12)
C1C C2C C3C C4C 1.3(3)
C2C C3C C4C C5C -0.4(3)
C3C C4C C5C C6C -0.7(3)
C2C C1C C6C C5C 0.0(3)
Sb C1C C6C C5C -179.39(14)
C4C C5C C6C C1C 0.9(3)
C1E Sb C1D C2D -112.33(15)
C1C Sb C1D C2D 67.58(16)
O1A Sb C1D C2D -20.39(15)
O1B Sb C1D C2D 157.39(15)
C1E Sb C1D C6D 65.18(16)
C1C Sb C1D C6D -114.90(16)
O1A Sb C1D C6D 157.12(16)
O1B Sb C1D C6D -25.10(16)
C6D C1D C2D C3D -0.5(3)
Sb C1D C2D C3D 177.10(16)
C1D C2D C3D C4D -0.7(4)
C2D C3D C4D C5D 1.4(4)
C3D C4D C5D C6D -0.8(4)
C2D C1D C6D C5D 1.0(3)
Sb C1D C6D C5D -176.57(18)
C4D C5D C6D C1D -0.4(4)
C1C Sb C1E C2E -168.71(14)
O1A Sb C1E C2E -76.13(16)
C1D Sb C1E C2E 11.17(17)
O1B Sb C1E C2E 98.01(16)
C1C Sb C1E C6E 13.2(2)
O1A Sb C1E C6E 105.73(15)
C1D Sb C1E C6E -166.97(15)
O1B Sb C1E C6E -80.13(15)
C6E C1E C2E C3E -0.1(3)
Sb C1E C2E C3E -178.4(2)
C1E C2E C3E C4E 0.9(4)
C2E C3E C4E C5E -0.9(4)
C3E C4E C5E C6E 0.3(4)
C4E C5E C6E C1E 0.4(3)
C2E C1E C6E C5E -0.5(3)
Sb C1E C6E C5E 177.59(15)
O2A C1A O1A Sb 5.7(2)
C2A C1A O1A Sb -173.38(12)
C1E Sb O1A C1A -68.37(12)
C1C Sb O1A C1A 71.87(12)
C1D Sb O1A C1A -175.72(12)
O2A C1A C2A C3A -173.88(19)
O1A C1A C2A C3A 5.2(3)
C1A C2A C3A C4A 178.64(18)
C2A C3A C4A C5A 3.2(3)
C2A C3A C4A C9A -178.6(2)
C9A C4A C5A C6A -1.3(3)
C3A C4A C5A C6A 176.94(18)
C4A C5A C6A C7A 0.2(3)
C0A O3A C7A C6A -3.3(3)
C0A O3A C7A C8A 177.63(19)
C5A C6A C7A O3A -178.01(17)
C5A C6A C7A C8A 1.1(3)
O3A C7A C8A C9A 177.9(2)
C6A C7A C8A C9A -1.2(3)
C7A C8A C9A C4A 0.1(4)
C5A C4A C9A C8A 1.1(3)
C3A C4A C9A C8A -177.2(2)
O2B C1B O1B Sb 2.65(19)
C2B C1B O1B Sb -175.76(10)
C1E Sb O1B C1B 70.43(11)
C1C Sb O1B C1B -69.83(11)
C1D Sb O1B C1B 177.87(11)
O2B C1B C2B C3B -9.7(3)
O1B C1B C2B C3B 168.66(16)
C1B C2B C3B C4B -174.99(16)
C2B C3B C4B C9B 170.5(2)
C2B C3B C4B C5B -9.3(3)
C9B C4B C5B C6B -0.4(3)
C3B C4B C5B C6B 179.43(19)
C4B C5B C6B C7B -0.7(4)
C0B O3B C7B C8B 0.2(4)
C0B O3B C7B C6B -178.7(3)
C5B C6B C7B C8B 1.2(4)
C5B C6B C7B O3B -179.8(2)
O3B C7B C8B C9B -179.4(2)
C6B C7B C8B C9B -0.6(4)
C5B C4B C9B C8B 1.1(3)
C3B C4B C9B C8B -178.8(2)
C7B C8B C9B C4B -0.6(4)
C6F C1F C2F C3F -4(3)
C1F C2F C3F C4F -5(3)
C2F C3F C4F C5F 8(3)
C3F C4F C5F C6F -3(2)
C4F C5F C6F C1F -5(2)
C2F C1F C6F C5F 9(3)
C6G C1G C2G C3G 2(3)
C1G C2G C3G C4G -5(4)
C2G C3G C4G C5G 6(4)
C3G C4G C5G C6G -5(3)
C4G C5G C6G C1G 3(2)
C2G C1G C6G C5G -1(2)
